data_7017576
loop_
_publ_author_name
'Caputo, Christopher B.'
'Geier, Stephen J.'
'Ouyang, Eva Y.'
'Kreitner, Christoph'
'Stephan, Douglas W.'

_publ_section_title
;
 Chloro- and phenoxy-phosphines in frustrated Lewis pair additions to
 alkynes.
;
_journal_issue 1
_journal_name_full 'Dalton transactions (Cambridge, England : 2003)'
_journal_page_first 237
_journal_page_last 242
_journal_paper_doi 10.1039/c1dt11196e
_journal_volume 41
_journal_year 2012
_chemical_formula_sum 'C28 H13 B F15 O2 P'
_chemical_formula_weight 708.16
_chemical_name_systematic
;
?
;
_space_group_IT_number 14
_symmetry_cell_setting monoclinic
_symmetry_space_group_name_Hall '-P 2yn'
_symmetry_space_group_name_H-M 'P 1 21/n 1'
_atom_sites_solution_hydrogens geom
_atom_sites_solution_primary direct
_atom_sites_solution_secondary difmap
_audit_creation_method SHELXL-97
_cell_angle_alpha 90.00
_cell_angle_beta 93.540(4)
_cell_angle_gamma 90.00
_cell_formula_units_Z 4
_cell_length_a 10.8146(14)
_cell_length_b 12.6680(15)
_cell_length_c 19.986(2)
_cell_measurement_reflns_used 3414
_cell_measurement_temperature 150(2)
_cell_measurement_theta_max 23.38
_cell_measurement_theta_min 2.60
_cell_volume 2732.8(6)
_computing_cell_refinement 'Bruker SAINT'
_computing_data_collection 'Bruker APEX2'
_computing_data_reduction 'Bruker SAINT'
_computing_molecular_graphics 'Bruker SHELXTL'
_computing_publication_material 'Bruker SHELXTL'
_computing_structure_refinement 'SHELXL-97 (Sheldrick, 2008)'
_computing_structure_solution 'SHELXS-97 (Sheldrick, 2008)'
_diffrn_ambient_temperature 150(2)
_diffrn_measured_fraction_theta_full 0.996
_diffrn_measured_fraction_theta_max 0.996
_diffrn_measurement_device_type 'Bruker APEX-II CCD'
_diffrn_measurement_method '\f and \w scans'
_diffrn_radiation_monochromator graphite
_diffrn_radiation_source 'fine-focus sealed tube'
_diffrn_radiation_type MoK\a
_diffrn_radiation_wavelength 0.71073
_diffrn_reflns_av_R_equivalents 0.0622
_diffrn_reflns_av_sigmaI/netI 0.0748
_diffrn_reflns_limit_h_max 11
_diffrn_reflns_limit_h_min -14
_diffrn_reflns_limit_k_max 16
_diffrn_reflns_limit_k_min -16
_diffrn_reflns_limit_l_max 25
_diffrn_reflns_limit_l_min -24
_diffrn_reflns_number 22487
_diffrn_reflns_theta_full 27.55
_diffrn_reflns_theta_max 27.55
_diffrn_reflns_theta_min 1.90
_exptl_absorpt_coefficient_mu 0.232
_exptl_absorpt_correction_T_max 0.7456
_exptl_absorpt_correction_T_min 0.6133
_exptl_absorpt_correction_type multi-scan
_exptl_crystal_colour colourless
_exptl_crystal_density_diffrn 1.721
_exptl_crystal_density_method 'not measured'
_exptl_crystal_description plate
_exptl_crystal_F_000 1408
_exptl_crystal_size_max 0.26
_exptl_crystal_size_mid 0.21
_exptl_crystal_size_min 0.07
_refine_diff_density_max 0.374
_refine_diff_density_min -0.297
_refine_diff_density_rms 0.065
_refine_ls_extinction_method none
_refine_ls_goodness_of_fit_ref 0.996
_refine_ls_hydrogen_treatment constr
_refine_ls_matrix_type full
_refine_ls_number_parameters 424
_refine_ls_number_reflns 6288
_refine_ls_number_restraints 0
_refine_ls_restrained_S_all 0.996
_refine_ls_R_factor_all 0.1026
_refine_ls_R_factor_gt 0.0495
_refine_ls_shift/su_max 0.000
_refine_ls_shift/su_mean 0.000
_refine_ls_structure_factor_coef Fsqd
_refine_ls_weighting_details 'calc w=1/[\s^2^(Fo^2^)+(0.0464P)^2^+0.7398P] where P=(Fo^2^+2Fc^2^)/3'
_refine_ls_weighting_scheme calc
_refine_ls_wR_factor_gt 0.0996
_refine_ls_wR_factor_ref 0.1196
_reflns_number_gt 3819
_reflns_number_total 6288
_reflns_threshold_expression >2sigma(I)
_cod_data_source_file c1dt11196e.txt
_cod_data_source_block sjg102_0m
_cod_depositor_comments
;
The following automatic conversions were performed:

'_symmetry_cell_setting' value 'Monoclinic' changed to 'monoclinic'
according to /home/saulius/struct/CIF-dictionaries/cif_core.dic
dictionary named 'cif_core.dic' version 2.4.1 from 2010-06-29.

Automatic conversion script
Id: cif_fix_values 1715 2011-07-08 13:25:40Z adriana 
;
_cod_original_cell_volume 2732.9(6)
_cod_original_sg_symbol_H-M P2(1)/n
_cod_database_code 7017576

loop_
_symmetry_equiv_pos_as_xyz
'x, y, z'
'-x+1/2, y+1/2, -z+1/2'
'-x, -y, -z'
'x-1/2, -y-1/2, z-1/2'

loop_
_atom_site_label
_atom_site_type_symbol
_atom_site_fract_x
_atom_site_fract_y
_atom_site_fract_z
_atom_site_U_iso_or_equiv
_atom_site_adp_type
_atom_site_occupancy
_atom_site_symmetry_multiplicity
_atom_site_calc_flag
_atom_site_refinement_flags
P1 P 0.89488(6) 0.24000(5) 0.15173(3) 0.02236(16) Uani 1 1 d .
B1 B 1.0617(3) 0.3108(2) 0.18149(14) 0.0251(6) Uani 1 1 d .
O1 O 0.83450(16) 0.30475(14) 0.08742(8) 0.0267(4) Uani 1 1 d .
O2 O 0.78500(16) 0.26188(13) 0.20130(8) 0.0236(4) Uani 1 1 d .
F2 F 0.93790(15) 0.17934(12) 0.28761(7) 0.0370(4) Uani 1 1 d .
F3 F 0.98331(16) 0.19638(14) 0.41892(7) 0.0474(5) Uani 1 1 d .
F4 F 1.16437(17) 0.32800(14) 0.47031(7) 0.0464(5) Uani 1 1 d .
F5 F 1.29944(16) 0.44122(12) 0.38596(8) 0.0450(5) Uani 1 1 d .
F6 F 1.25088(15) 0.42971(13) 0.25354(8) 0.0398(4) Uani 1 1 d .
F8 F 0.87534(15) 0.45226(12) 0.22913(7) 0.0374(4) Uani 1 1 d .
F9 F 0.83822(17) 0.65351(13) 0.20002(9) 0.0495(5) Uani 1 1 d .
F10 F 0.99177(17) 0.75809(12) 0.11891(8) 0.0479(5) Uani 1 1 d .
F11 F 1.17708(16) 0.64972(12) 0.06475(8) 0.0437(4) Uani 1 1 d .
F12 F 1.21596(14) 0.45010(12) 0.09120(8) 0.0375(4) Uani 1 1 d .
F14 F 1.06992(14) 0.29540(13) 0.03742(7) 0.0379(4) Uani 1 1 d .
F15 F 1.24163(17) 0.20136(16) -0.03200(8) 0.0547(5) Uani 1 1 d .
F16 F 1.43527(17) 0.09880(15) 0.03321(9) 0.0562(5) Uani 1 1 d .
F17 F 1.45173(16) 0.09358(13) 0.16979(9) 0.0473(5) Uani 1 1 d .
F18 F 1.28316(15) 0.18345(12) 0.23938(7) 0.0410(4) Uani 1 1 d .
C1 C 1.0863(2) 0.3081(2) 0.26344(12) 0.0251(6) Uani 1 1 d .
C2 C 1.0246(2) 0.2498(2) 0.30919(12) 0.0269(6) Uani 1 1 d .
C3 C 1.0479(3) 0.2558(2) 0.37798(12) 0.0317(6) Uani 1 1 d .
C4 C 1.1388(3) 0.3217(2) 0.40408(13) 0.0337(7) Uani 1 1 d .
C5 C 1.2062(3) 0.3788(2) 0.36112(13) 0.0322(7) Uani 1 1 d .
C6 C 1.1790(2) 0.3724(2) 0.29291(13) 0.0290(6) Uani 1 1 d .
C7 C 1.0421(2) 0.43527(19) 0.15896(12) 0.0236(6) Uani 1 1 d .
C8 C 0.9505(2) 0.4963(2) 0.18546(12) 0.0268(6) Uani 1 1 d .
C9 C 0.9305(3) 0.6020(2) 0.17204(13) 0.0323(7) Uani 1 1 d .
C10 C 1.0060(3) 0.6539(2) 0.13102(13) 0.0331(7) Uani 1 1 d .
C11 C 1.0999(3) 0.5994(2) 0.10401(13) 0.0298(6) Uani 1 1 d .
C12 C 1.1166(2) 0.4934(2) 0.11847(12) 0.0267(6) Uani 1 1 d .
C13 C 1.1662(2) 0.2471(2) 0.14204(12) 0.0261(6) Uani 1 1 d .
C14 C 1.1648(2) 0.2465(2) 0.07231(13) 0.0305(6) Uani 1 1 d .
C15 C 1.2524(3) 0.1987(2) 0.03540(14) 0.0373(7) Uani 1 1 d .
C16 C 1.3494(3) 0.1472(2) 0.06804(15) 0.0378(7) Uani 1 1 d .
C17 C 1.3568(3) 0.1444(2) 0.13670(15) 0.0344(7) Uani 1 1 d .
C18 C 1.2671(3) 0.1924(2) 0.17202(13) 0.0300(6) Uani 1 1 d .
C19 C 0.8804(3) 0.1000(2) 0.12798(12) 0.0277(6) Uani 1 1 d .
C20 C 0.9505(3) 0.0288(2) 0.18011(14) 0.0429(8) Uani 1 1 d .
H20A H 0.9414 -0.0452 0.1663 0.064 Uiso 1 1 calc R
H20B H 0.9162 0.0384 0.2239 0.064 Uiso 1 1 calc R
H20C H 1.0385 0.0478 0.1832 0.064 Uiso 1 1 calc R
C21 C 0.9318(3) 0.0822(2) 0.05899(13) 0.0378(7) Uani 1 1 d .
H21A H 0.9237 0.0074 0.0468 0.057 Uiso 1 1 calc R
H21B H 1.0194 0.1025 0.0607 0.057 Uiso 1 1 calc R
H21C H 0.8851 0.1252 0.0254 0.057 Uiso 1 1 calc R
C22 C 0.7431(3) 0.0707(2) 0.12393(14) 0.0345(7) Uani 1 1 d .
H22A H 0.7336 -0.0037 0.1113 0.052 Uiso 1 1 calc R
H22B H 0.6985 0.1149 0.0902 0.052 Uiso 1 1 calc R
H22C H 0.7091 0.0823 0.1677 0.052 Uiso 1 1 calc R
C23 C 0.7158(2) 0.33952(19) 0.10147(12) 0.0235(6) Uani 1 1 d .
C24 C 0.6875(2) 0.31420(18) 0.16586(12) 0.0231(6) Uani 1 1 d .
C25 C 0.5767(3) 0.34059(19) 0.19085(13) 0.0280(6) Uani 1 1 d .
H25A H 0.5579 0.3233 0.2353 0.034 Uiso 1 1 calc R
C26 C 0.4932(3) 0.3942(2) 0.14731(14) 0.0366(7) Uani 1 1 d .
H26A H 0.4149 0.4140 0.1624 0.044 Uiso 1 1 calc R
C27 C 0.5213(3) 0.4193(2) 0.08292(15) 0.0383(7) Uani 1 1 d .
H27A H 0.4620 0.4561 0.0547 0.046 Uiso 1 1 calc R
C28 C 0.6343(3) 0.3921(2) 0.05832(13) 0.0327(7) Uani 1 1 d .
H28A H 0.6540 0.4091 0.0139 0.039 Uiso 1 1 calc R

loop_
_atom_site_aniso_label
_atom_site_aniso_U_11
_atom_site_aniso_U_22
_atom_site_aniso_U_33
_atom_site_aniso_U_23
_atom_site_aniso_U_13
_atom_site_aniso_U_12
P1 0.0218(4) 0.0270(3) 0.0184(3) 0.0014(3) 0.0024(3) 0.0034(3)
B1 0.0223(17) 0.0311(15) 0.0220(15) 0.0006(13) 0.0024(12) 0.0007(13)
O1 0.0243(11) 0.0350(10) 0.0210(9) 0.0042(8) 0.0034(7) 0.0077(8)
O2 0.0234(10) 0.0274(9) 0.0204(9) 0.0007(7) 0.0032(7) 0.0040(8)
F2 0.0365(10) 0.0429(9) 0.0306(8) 0.0076(7) -0.0067(7) -0.0138(8)
F3 0.0493(12) 0.0651(11) 0.0278(9) 0.0145(8) 0.0035(8) -0.0083(9)
F4 0.0571(13) 0.0591(11) 0.0219(8) -0.0051(8) -0.0063(8) 0.0032(9)
F5 0.0486(12) 0.0410(9) 0.0432(10) -0.0043(8) -0.0147(8) -0.0085(8)
F6 0.0341(10) 0.0477(10) 0.0372(9) 0.0066(8) -0.0022(7) -0.0121(8)
F8 0.0379(10) 0.0331(8) 0.0436(9) -0.0086(7) 0.0223(8) -0.0061(7)
F9 0.0496(12) 0.0338(9) 0.0678(12) -0.0149(9) 0.0251(9) 0.0073(8)
F10 0.0637(13) 0.0239(8) 0.0570(11) -0.0006(8) 0.0094(9) 0.0043(8)
F11 0.0488(12) 0.0382(9) 0.0459(10) 0.0113(8) 0.0171(8) -0.0039(8)
F12 0.0292(10) 0.0381(9) 0.0471(10) 0.0108(8) 0.0166(7) 0.0066(7)
F14 0.0289(10) 0.0597(10) 0.0252(8) -0.0017(8) 0.0028(7) 0.0083(8)
F15 0.0474(12) 0.0847(14) 0.0337(10) -0.0098(9) 0.0163(8) 0.0095(10)
F16 0.0414(12) 0.0621(12) 0.0678(12) -0.0100(10) 0.0254(9) 0.0147(9)
F17 0.0344(11) 0.0413(9) 0.0664(12) 0.0069(9) 0.0046(9) 0.0142(8)
F18 0.0438(11) 0.0446(10) 0.0341(9) 0.0069(8) -0.0003(8) 0.0163(8)
C1 0.0216(15) 0.0291(13) 0.0244(13) -0.0016(11) -0.0006(11) 0.0031(11)
C2 0.0235(15) 0.0313(14) 0.0255(13) -0.0003(12) -0.0022(11) 0.0000(12)
C3 0.0317(17) 0.0401(16) 0.0233(14) 0.0061(13) 0.0029(12) 0.0032(13)
C4 0.0396(18) 0.0413(16) 0.0195(14) -0.0034(13) -0.0037(12) 0.0066(14)
C5 0.0300(17) 0.0324(15) 0.0328(16) -0.0062(13) -0.0100(13) 0.0002(13)
C6 0.0262(16) 0.0304(14) 0.0304(15) 0.0027(12) 0.0031(12) -0.0007(12)
C7 0.0207(14) 0.0297(13) 0.0204(13) -0.0022(11) 0.0009(11) -0.0021(11)
C8 0.0267(16) 0.0302(14) 0.0241(13) -0.0046(11) 0.0055(11) -0.0042(12)
C9 0.0334(17) 0.0303(14) 0.0337(15) -0.0111(13) 0.0064(13) 0.0015(13)
C10 0.0433(19) 0.0221(13) 0.0332(15) -0.0026(12) -0.0016(14) 0.0027(13)
C11 0.0339(17) 0.0295(14) 0.0262(14) 0.0025(12) 0.0035(12) -0.0036(13)
C12 0.0225(15) 0.0316(14) 0.0259(13) 0.0004(12) 0.0015(11) 0.0037(12)
C13 0.0222(14) 0.0303(14) 0.0263(13) -0.0009(12) 0.0053(11) -0.0028(12)
C14 0.0214(15) 0.0362(15) 0.0341(15) -0.0021(13) 0.0022(12) 0.0018(12)
C15 0.0364(18) 0.0471(17) 0.0294(16) -0.0068(14) 0.0104(13) -0.0053(15)
C16 0.0255(17) 0.0367(16) 0.0527(19) -0.0067(15) 0.0158(14) 0.0036(13)
C17 0.0230(16) 0.0319(15) 0.0484(19) 0.0017(14) 0.0026(13) 0.0035(12)
C18 0.0284(16) 0.0280(13) 0.0338(16) 0.0004(12) 0.0025(12) -0.0002(12)
C19 0.0284(16) 0.0290(13) 0.0258(14) -0.0023(12) 0.0019(11) 0.0067(12)
C20 0.055(2) 0.0292(15) 0.0438(18) 0.0019(14) -0.0052(16) 0.0124(14)
C21 0.0371(19) 0.0399(16) 0.0370(16) -0.0129(13) 0.0079(14) -0.0009(13)
C22 0.0337(18) 0.0324(15) 0.0382(16) -0.0063(13) 0.0094(13) -0.0052(13)
C23 0.0204(14) 0.0238(12) 0.0268(14) -0.0015(11) 0.0048(11) 0.0043(11)
C24 0.0244(15) 0.0206(12) 0.0243(13) -0.0002(11) 0.0001(11) 0.0030(11)
C25 0.0304(16) 0.0234(13) 0.0312(14) -0.0012(12) 0.0100(12) 0.0010(12)
C26 0.0291(17) 0.0349(15) 0.0466(18) -0.0004(14) 0.0078(14) 0.0103(13)
C27 0.0321(18) 0.0391(16) 0.0438(18) 0.0103(14) 0.0026(14) 0.0149(13)
C28 0.0330(17) 0.0352(15) 0.0297(15) 0.0050(12) 0.0014(13) 0.0084(13)

loop_
_atom_type_symbol
_atom_type_description
_atom_type_scat_dispersion_real
_atom_type_scat_dispersion_imag
_atom_type_scat_source
C C 0.0033 0.0016 'International Tables Vol C Tables 4.2.6.8 and 6.1.1.4'
H H 0.0000 0.0000 'International Tables Vol C Tables 4.2.6.8 and 6.1.1.4'
O O 0.0106 0.0060 'International Tables Vol C Tables 4.2.6.8 and 6.1.1.4'
B B 0.0013 0.0007 'International Tables Vol C Tables 4.2.6.8 and 6.1.1.4'
F F 0.0171 0.0103 'International Tables Vol C Tables 4.2.6.8 and 6.1.1.4'
P P 0.1023 0.0942 'International Tables Vol C Tables 4.2.6.8 and 6.1.1.4'

loop_
_geom_angle_atom_site_label_1
_geom_angle_atom_site_label_2
_geom_angle_atom_site_label_3
_geom_angle
O2 P1 O1 97.08(9)
O2 P1 C19 105.61(11)
O1 P1 C19 104.98(10)
O2 P1 B1 114.22(11)
O1 P1 B1 107.99(11)
C19 P1 B1 123.42(12)
C13 B1 C1 113.4(2)
C13 B1 C7 114.9(2)
C1 B1 C7 107.5(2)
C13 B1 P1 105.35(17)
C1 B1 P1 111.23(18)
C7 B1 P1 103.94(17)
C23 O1 P1 109.14(14)
C24 O2 P1 109.28(14)
C2 C1 C6 113.4(2)
C2 C1 B1 128.1(2)
C6 C1 B1 118.5(2)
F2 C2 C1 119.9(2)
F2 C2 C3 115.8(2)
C1 C2 C3 124.3(2)
F3 C3 C4 120.0(2)
F3 C3 C2 120.4(2)
C4 C3 C2 119.6(3)
F4 C4 C5 120.3(3)
F4 C4 C3 120.9(3)
C5 C4 C3 118.8(2)
F5 C5 C4 119.6(2)
F5 C5 C6 120.4(3)
C4 C5 C6 120.0(2)
F6 C6 C5 116.7(2)
F6 C6 C1 119.5(2)
C5 C6 C1 123.8(3)
C8 C7 C12 112.4(2)
C8 C7 B1 120.7(2)
C12 C7 B1 126.7(2)
F8 C8 C9 115.6(2)
F8 C8 C7 119.3(2)
C9 C8 C7 125.0(2)
F9 C9 C10 120.3(2)
F9 C9 C8 120.2(3)
C10 C9 C8 119.5(3)
F10 C10 C9 121.0(3)
F10 C10 C11 120.2(3)
C9 C10 C11 118.8(2)
F11 C11 C10 119.7(2)
F11 C11 C12 120.4(3)
C10 C11 C12 119.9(3)
F12 C12 C11 114.0(2)
F12 C12 C7 121.6(2)
C11 C12 C7 124.3(3)
C14 C13 C18 112.7(2)
C14 C13 B1 121.4(2)
C18 C13 B1 125.8(2)
F14 C14 C15 116.7(2)
F14 C14 C13 118.3(2)
C15 C14 C13 125.0(3)
F15 C15 C16 120.4(3)
F15 C15 C14 120.4(3)
C16 C15 C14 119.2(3)
F16 C16 C17 120.5(3)
F16 C16 C15 120.4(3)
C17 C16 C15 119.1(3)
F17 C17 C16 119.9(3)
F17 C17 C18 119.9(3)
C16 C17 C18 120.2(3)
F18 C18 C17 115.0(2)
F18 C18 C13 121.2(2)
C17 C18 C13 123.8(2)
C22 C19 C20 109.3(2)
C22 C19 C21 108.7(2)
C20 C19 C21 109.3(2)
C22 C19 P1 108.34(18)
C20 C19 P1 111.05(18)
C21 C19 P1 110.10(19)
C19 C20 H20A 109.5
C19 C20 H20B 109.5
H20A C20 H20B 109.5
C19 C20 H20C 109.5
H20A C20 H20C 109.5
H20B C20 H20C 109.5
C19 C21 H21A 109.5
C19 C21 H21B 109.5
H21A C21 H21B 109.5
C19 C21 H21C 109.5
H21A C21 H21C 109.5
H21B C21 H21C 109.5
C19 C22 H22A 109.5
C19 C22 H22B 109.5
H22A C22 H22B 109.5
C19 C22 H22C 109.5
H22A C22 H22C 109.5
H22B C22 H22C 109.5
C28 C23 C24 122.0(3)
C28 C23 O1 126.1(2)
C24 C23 O1 111.9(2)
C25 C24 C23 122.3(2)
C25 C24 O2 125.5(2)
C23 C24 O2 112.2(2)
C24 C25 C26 116.1(2)
C24 C25 H25A 121.9
C26 C25 H25A 121.9
C27 C26 C25 121.6(3)
C27 C26 H26A 119.2
C25 C26 H26A 119.2
C26 C27 C28 121.5(3)
C26 C27 H27A 119.2
C28 C27 H27A 119.2
C23 C28 C27 116.4(3)
C23 C28 H28A 121.8
C27 C28 H28A 121.8

loop_
_geom_bond_atom_site_label_1
_geom_bond_atom_site_label_2
_geom_bond_distance
P1 O2 1.6174(18)
P1 O1 1.6272(17)
P1 C19 1.840(3)
P1 B1 2.069(3)
B1 C13 1.631(4)
B1 C1 1.643(4)
B1 C7 1.650(4)
O1 C23 1.402(3)
O2 C24 1.400(3)
F2 C2 1.346(3)
F3 C3 1.340(3)
F4 C4 1.338(3)
F5 C5 1.352(3)
F6 C6 1.351(3)
F8 C8 1.350(3)
F9 C9 1.343(3)
F10 C10 1.350(3)
F11 C11 1.342(3)
F12 C12 1.351(3)
F14 C14 1.355(3)
F15 C15 1.345(3)
F16 C16 1.342(3)
F17 C17 1.350(3)
F18 C18 1.352(3)
C1 C2 1.379(4)
C1 C6 1.394(4)
C2 C3 1.384(3)
C3 C4 1.368(4)
C4 C5 1.367(4)
C5 C6 1.379(4)
C7 C8 1.387(4)
C7 C12 1.388(4)
C8 C9 1.380(4)
C9 C10 1.361(4)
C10 C11 1.366(4)
C11 C12 1.382(4)
C13 C14 1.393(4)
C13 C18 1.396(4)
C14 C15 1.376(4)
C15 C16 1.366(4)
C16 C17 1.370(4)
C17 C18 1.376(4)
C19 C22 1.528(4)
C19 C20 1.542(4)
C19 C21 1.535(4)
C20 H20A 0.9800
C20 H20B 0.9800
C20 H20C 0.9800
C21 H21A 0.9800
C21 H21B 0.9800
C21 H21C 0.9800
C22 H22A 0.9800
C22 H22B 0.9800
C22 H22C 0.9800
C23 C28 1.367(3)
C23 C24 1.379(3)
C24 C25 1.367(4)
C25 C26 1.392(4)
C25 H25A 0.9500
C26 C27 1.377(4)
C26 H26A 0.9500
C27 C28 1.389(4)
C27 H27A 0.9500
C28 H28A 0.9500
